data_1513392
loop_
_publ_author_name
'Zhang, Shiqian'
'Qiao, Xiaolan'
'Chen, Ying'
'Wang, Yuanyuan'
'Edkins, Robert M.'
'Liu, Zhiqiang'
'Li, Hongxiang'
'Fang, Qi'

_publ_section_title
;
 Synthesis, Structure, and Opto-electronic Properties of Regioisomeric
 Pyrene-Thienoacenes.
;
_journal_issue 2
_journal_name_full 'Organic letters'
_journal_page_first 342
_journal_page_last 345
_journal_paper_doi 10.1021/ol402971n
_journal_volume 16
_journal_year 2014
_chemical_formula_moiety 'C23 H16 S'
_chemical_formula_sum 'C23 H16 S'
_chemical_formula_weight 324.42
_chemical_name_systematic
;
 ? 
;
_space_group_crystal_system monoclinic
_space_group_IT_number 14
_space_group_name_Hall '-P 2ybc'
_space_group_name_H-M_alt 'P 1 21/c 1'
_symmetry_space_group_name_Hall '-P 2ybc'
_symmetry_space_group_name_H-M 'P 1 21/c 1'
_atom_sites_solution_hydrogens geom
_atom_sites_solution_primary direct
_atom_sites_solution_secondary difmap
_audit_creation_date 2013-10-12
_audit_creation_method
;
Olex2 1.2
(compiled 2013.09.17 svn.r2790 for OlexSys, GUI svn.r4601)
;
_cell_angle_alpha 90.00
_cell_angle_beta 95.423(2)
_cell_angle_gamma 90.00
_cell_formula_units_Z 4
_cell_length_a 12.7799(3)
_cell_length_b 12.0694(3)
_cell_length_c 10.7199(3)
_cell_measurement_reflns_used 2423
_cell_measurement_temperature 296(2)
_cell_volume 1646.10(7)
_computing_data_reduction 'SAINT v7.68A (Bruker, 2009)'
_computing_molecular_graphics
;
O. V. Dolomanov, L. J. Bourhis, R. J. Gildea, J. A. K. Howard and H. Puschmann,
OLEX2: a complete structure solution, refinement and analysis program.
J. Appl. Cryst. (2009). 42, 339-341.
;
_computing_publication_material
;
O. V. Dolomanov, L. J. Bourhis, R. J. Gildea, J. A. K. Howard and H. Puschmann,
OLEX2: a complete structure solution, refinement and analysis program.
J. Appl. Cryst. (2009). 42, 339-341.
;
_computing_structure_refinement
;
SHELX, G.M. Sheldrick, Acta Cryst.
(2008). A64, 112-122
;
_computing_structure_solution
;
SHELX, G.M. Sheldrick, Acta Cryst.
(2008). A64, 112-122
;
_diffrn_ambient_temperature 296.15
_diffrn_measured_fraction_theta_full 0.995
_diffrn_measured_fraction_theta_max 0.995
_diffrn_measurement_device_type 'Bruker APEX-II CCD'
_diffrn_measurement_method '\f and \w scans'
_diffrn_radiation_monochromator graphite
_diffrn_radiation_type MoK\a
_diffrn_radiation_wavelength 0.71073
_diffrn_reflns_av_R_equivalents 0.0498
_diffrn_reflns_av_unetI/netI 0.0461
_diffrn_reflns_limit_h_max 15
_diffrn_reflns_limit_h_min -16
_diffrn_reflns_limit_k_max 15
_diffrn_reflns_limit_k_min -15
_diffrn_reflns_limit_l_max 13
_diffrn_reflns_limit_l_min -13
_diffrn_reflns_number 15138
_diffrn_reflns_theta_full 27.48
_diffrn_reflns_theta_max 27.48
_diffrn_reflns_theta_min 2.33
_diffrn_source 'fine-focus sealed tube'
_diffrn_standards_number 0
_exptl_absorpt_coefficient_mu 0.196
_exptl_absorpt_correction_T_max 0.7456
_exptl_absorpt_correction_T_min 0.5885
_exptl_absorpt_correction_type multi-scan
_exptl_absorpt_process_details
;
SADABS-2008/1 (Bruker,2008) was used for absorption correction.
wR2(int) was 0.0703 before and 0.0521 after correction.
The Ratio of minimum to maximum transmission is 0.7893.
The \l/2 correction factor is Not present.
;
_exptl_crystal_colour colourless
_exptl_crystal_density_diffrn 1.309
_exptl_crystal_density_method 'not measured'
_exptl_crystal_F_000 680
_exptl_crystal_size_max 0.42
_exptl_crystal_size_mid 0.34
_exptl_crystal_size_min 0.06
_refine_diff_density_max 0.418
_refine_diff_density_min -0.241
_refine_diff_density_rms 0.049
_refine_ls_extinction_method none
_refine_ls_goodness_of_fit_ref 1.011
_refine_ls_hydrogen_treatment constr
_refine_ls_matrix_type full
_refine_ls_number_parameters 218
_refine_ls_number_reflns 3746
_refine_ls_number_restraints 0
_refine_ls_restrained_S_all 1.011
_refine_ls_R_factor_all 0.0904
_refine_ls_R_factor_gt 0.0514
_refine_ls_shift/su_max 0.002
_refine_ls_shift/su_mean 0.000
_refine_ls_structure_factor_coef Fsqd
_refine_ls_weighting_details 'calc w=1/[\s^2^(Fo^2^)+(0.0792P)^2^+0.1629P] where P=(Fo^2^+2Fc^2^)/3'
_refine_ls_weighting_scheme calc
_refine_ls_wR_factor_gt 0.1295
_refine_ls_wR_factor_ref 0.1549
_reflns_number_gt 2295
_reflns_number_total 3746
_reflns_threshold_expression >2sigma(I)
_cod_duplicate_entry 1513389
_cod_data_source_file ol402971n_si_002.cif
_cod_data_source_block liuzq201331
_cod_database_code 1513392
_olex2_refinement_description
;
1. Fixed Uiso
 At 1.2 times of:
  All C(H) groups
 At 1.5 times of:
  All C(H,H,H) groups
2.a Aromatic/amide H refined with riding coordinates:
 C1(H1), C2(H2), C3(H3), C7(H7), C8(H8), C10(H10), C11(H11), C12(H12),
 C13(H13), C16(H16), C20(H20), C22(H22), C23(H23)
2.b Idealised Me refined as rotating group:
 C15(H15A,H15B,H15C)
;

loop_
_space_group_symop_id
_space_group_symop_operation_xyz
1 'x, y, z'
2 '-x, y+1/2, -z+1/2'
3 '-x, -y, -z'
4 'x, -y-1/2, z-1/2'

loop_
_atom_site_label
_atom_site_type_symbol
_atom_site_fract_x
_atom_site_fract_y
_atom_site_fract_z
_atom_site_U_iso_or_equiv
_atom_site_adp_type
_atom_site_occupancy
_atom_site_symmetry_multiplicity
_atom_site_calc_flag
_atom_site_refinement_flags
C1 C 0.4582(2) 0.7972(4) 0.2908(3) 0.1039(13) Uani 1 1 d .
H1 H 0.3957 0.8344 0.3005 0.125 Uiso 1 1 calc R
C2 C 0.4833(2) 0.7031(3) 0.3578(3) 0.0919(10) Uani 1 1 d .
H2 H 0.4378 0.6764 0.4136 0.110 Uiso 1 1 calc R
C3 C 0.57563(18) 0.6471(2) 0.3434(2) 0.0687(7) Uani 1 1 d .
H3 H 0.5921 0.5833 0.3899 0.082 Uiso 1 1 calc R
C4 C 0.64392(16) 0.68529(18) 0.26013(19) 0.0505(5) Uani 1 1 d .
C5 C 0.74376(14) 0.62623(16) 0.24304(17) 0.0432(4) Uani 1 1 d .
C6 C 0.83316(14) 0.64284(15) 0.32758(17) 0.0426(4) Uani 1 1 d .
C7 C 0.83274(17) 0.71525(16) 0.43437(18) 0.0477(5) Uani 1 1 d .
H7 H 0.7714 0.7527 0.4487 0.057 Uiso 1 1 calc R
C8 C 0.92001(18) 0.72948(17) 0.51395(19) 0.0530(5) Uani 1 1 d .
H8 H 0.9164 0.7749 0.5835 0.064 Uiso 1 1 calc R
C9 C 1.01733(16) 0.67767(17) 0.49552(19) 0.0514(5) Uani 1 1 d .
C10 C 1.1095(2) 0.6947(2) 0.5743(2) 0.0672(7) Uani 1 1 d .
H10 H 1.1086 0.7420 0.6427 0.081 Uiso 1 1 calc R
C11 C 1.2014(2) 0.6424(2) 0.5517(3) 0.0766(8) Uani 1 1 d .
H11 H 1.2621 0.6551 0.6048 0.092 Uiso 1 1 calc R
C12 C 0.5250(3) 0.8359(3) 0.2099(3) 0.0989(11) Uani 1 1 d .
H12 H 0.5083 0.9004 0.1649 0.119 Uiso 1 1 calc R
C13 C 0.6172(2) 0.7811(2) 0.1934(2) 0.0745(7) Uani 1 1 d .
H13 H 0.6619 0.8086 0.1371 0.089 Uiso 1 1 calc R
C14 C 0.74857(16) 0.55333(16) 0.14102(18) 0.0458(5) Uani 1 1 d .
C15 C 0.6609(2) 0.4300(2) -0.0645(2) 0.0803(8) Uani 1 1 d .
H15A H 0.7154 0.4517 -0.1153 0.120 Uiso 1 1 calc R
H15B H 0.5985 0.4117 -0.1175 0.120 Uiso 1 1 calc R
H15C H 0.6835 0.3666 -0.0151 0.120 Uiso 1 1 calc R
C16 C 0.84132(17) 0.49741(18) 0.12487(18) 0.0512(5) Uani 1 1 d .
H16 H 0.8433 0.4483 0.0583 0.061 Uiso 1 1 calc R
C17 C 0.93113(16) 0.51353(17) 0.20626(18) 0.0490(5) Uani 1 1 d .
C18 C 0.92850(15) 0.58708(16) 0.30890(17) 0.0434(4) Uani 1 1 d .
C19 C 1.02060(15) 0.60532(17) 0.39132(18) 0.0480(5) Uani 1 1 d .
C20 C 1.20506(19) 0.5713(2) 0.4512(3) 0.0721(7) Uani 1 1 d .
H20 H 1.2680 0.5367 0.4379 0.087 Uiso 1 1 calc R
C21 C 1.11583(17) 0.55067(19) 0.3697(2) 0.0575(6) Uani 1 1 d .
C22 C 1.11505(19) 0.4760(2) 0.2659(2) 0.0663(7) Uani 1 1 d .
H22 H 1.1765 0.4386 0.2518 0.080 Uiso 1 1 calc R
C23 C 1.02831(18) 0.4588(2) 0.1887(2) 0.0608(6) Uani 1 1 d .
H23 H 1.0310 0.4101 0.1218 0.073 Uiso 1 1 calc R
S1 S 0.63335(5) 0.54212(5) 0.03704(5) 0.0629(2) Uani 1 1 d .

loop_
_atom_site_aniso_label
_atom_site_aniso_U_11
_atom_site_aniso_U_22
_atom_site_aniso_U_33
_atom_site_aniso_U_23
_atom_site_aniso_U_13
_atom_site_aniso_U_12
C1 0.072(2) 0.147(3) 0.088(2) -0.059(2) -0.0232(17) 0.048(2)
C2 0.0515(16) 0.139(3) 0.0866(19) -0.036(2) 0.0156(14) -0.0039(17)
C3 0.0559(14) 0.0784(18) 0.0730(15) -0.0103(13) 0.0128(11) -0.0055(12)
C4 0.0472(11) 0.0499(13) 0.0535(11) -0.0120(10) -0.0008(9) 0.0024(9)
C5 0.0461(11) 0.0380(11) 0.0461(10) 0.0008(8) 0.0071(8) -0.0006(8)
C6 0.0478(11) 0.0356(10) 0.0451(10) 0.0038(8) 0.0079(8) -0.0010(8)
C7 0.0547(12) 0.0389(11) 0.0499(11) -0.0023(9) 0.0076(9) -0.0003(9)
C8 0.0699(15) 0.0408(12) 0.0477(11) -0.0040(9) 0.0024(10) -0.0052(10)
C9 0.0560(13) 0.0439(11) 0.0528(11) 0.0105(10) -0.0025(9) -0.0080(9)
C10 0.0748(17) 0.0571(15) 0.0662(14) 0.0073(12) -0.0122(12) -0.0115(12)
C11 0.0576(15) 0.0768(19) 0.0902(18) 0.0222(16) -0.0203(13) -0.0133(13)
C12 0.110(2) 0.093(2) 0.089(2) -0.0171(18) -0.0160(19) 0.052(2)
C13 0.0812(18) 0.0698(17) 0.0715(15) 0.0038(13) 0.0019(13) 0.0246(14)
C14 0.0511(12) 0.0395(11) 0.0470(10) -0.0004(9) 0.0058(8) -0.0035(8)
C15 0.0802(18) 0.099(2) 0.0615(14) -0.0303(14) 0.0061(13) -0.0127(15)
C16 0.0644(13) 0.0445(11) 0.0459(10) -0.0067(9) 0.0108(9) 0.0023(10)
C17 0.0551(12) 0.0439(12) 0.0495(11) 0.0034(9) 0.0124(9) 0.0038(9)
C18 0.0478(11) 0.0378(10) 0.0453(10) 0.0067(8) 0.0080(8) -0.0006(8)
C19 0.0490(12) 0.0427(11) 0.0523(11) 0.0123(9) 0.0047(9) -0.0028(9)
C20 0.0518(14) 0.0736(18) 0.0894(18) 0.0210(15) -0.0011(12) -0.0007(12)
C21 0.0473(12) 0.0569(14) 0.0688(14) 0.0184(11) 0.0073(10) 0.0005(10)
C22 0.0541(14) 0.0667(17) 0.0809(16) 0.0105(13) 0.0218(12) 0.0136(11)
C23 0.0613(14) 0.0586(14) 0.0649(13) -0.0021(11) 0.0184(11) 0.0119(11)
S1 0.0628(4) 0.0619(4) 0.0616(4) -0.0109(3) -0.0069(3) -0.0030(3)

loop_
_atom_type_symbol
_atom_type_description
_atom_type_scat_dispersion_real
_atom_type_scat_dispersion_imag
_atom_type_scat_source
C C 0.0033 0.0016 'International Tables Vol C Tables 4.2.6.8 and 6.1.1.4'
H H 0.0000 0.0000 'International Tables Vol C Tables 4.2.6.8 and 6.1.1.4'
S S 0.1246 0.1234 'International Tables Vol C Tables 4.2.6.8 and 6.1.1.4'

loop_
_geom_angle_atom_site_label_1
_geom_angle_atom_site_label_2
_geom_angle_atom_site_label_3
_geom_angle
C2 C1 H1 120.3
C12 C1 H1 120.3
C12 C1 C2 119.4(3)
C1 C2 H2 119.7
C1 C2 C3 120.6(3)
C3 C2 H2 119.7
C2 C3 H3 119.8
C2 C3 C4 120.4(3)
C4 C3 H3 119.8
C3 C4 C5 121.3(2)
C3 C4 C13 118.1(2)
C13 C4 C5 120.6(2)
C6 C5 C4 120.47(16)
C6 C5 C14 119.83(17)
C14 C5 C4 119.70(17)
C5 C6 C7 122.39(17)
C5 C6 C18 119.81(17)
C18 C6 C7 117.80(17)
C6 C7 H7 119.5
C8 C7 C6 120.97(19)
C8 C7 H7 119.5
C7 C8 H8 118.7
C7 C8 C9 122.51(19)
C9 C8 H8 118.7
C10 C9 C8 123.3(2)
C10 C9 C19 118.7(2)
C19 C9 C8 118.05(18)
C9 C10 H10 119.6
C11 C10 C9 120.7(2)
C11 C10 H10 119.6
C10 C11 H11 119.5
C10 C11 C20 121.0(2)
C20 C11 H11 119.5
C1 C12 H12 119.5
C1 C12 C13 121.0(3)
C13 C12 H12 119.5
C4 C13 H13 119.8
C12 C13 C4 120.4(3)
C12 C13 H13 119.8
C5 C14 S1 116.27(15)
C16 C14 C5 120.02(18)
C16 C14 S1 123.68(15)
H15A C15 H15B 109.5
H15A C15 H15C 109.5
H15B C15 H15C 109.5
S1 C15 H15A 109.5
S1 C15 H15B 109.5
S1 C15 H15C 109.5
C14 C16 H16 119.4
C17 C16 C14 121.21(18)
C17 C16 H16 119.4
C16 C17 C18 119.80(18)
C16 C17 C23 121.83(19)
C18 C17 C23 118.36(19)
C17 C18 C6 119.30(18)
C17 C18 C19 120.07(18)
C19 C18 C6 120.63(17)
C9 C19 C21 120.14(19)
C18 C19 C9 119.99(18)
C18 C19 C21 119.88(19)
C11 C20 H20 119.5
C11 C20 C21 121.0(2)
C21 C20 H20 119.5
C19 C21 C22 118.4(2)
C20 C21 C19 118.5(2)
C20 C21 C22 123.1(2)
C21 C22 H22 119.2
C23 C22 C21 121.6(2)
C23 C22 H22 119.2
C17 C23 H23 119.2
C22 C23 C17 121.7(2)
C22 C23 H23 119.2
C14 S1 C15 103.96(11)

loop_
_geom_bond_atom_site_label_1
_geom_bond_atom_site_label_2
_geom_bond_distance
C1 H1 0.9300
C1 C2 1.366(5)
C1 C12 1.356(5)
C2 H2 0.9300
C2 C3 1.381(4)
C3 H3 0.9300
C3 C4 1.385(3)
C4 C5 1.488(3)
C4 C13 1.385(3)
C5 C6 1.404(3)
C5 C14 1.410(3)
C6 C7 1.441(3)
C6 C18 1.423(3)
C7 H7 0.9300
C7 C8 1.350(3)
C8 H8 0.9300
C8 C9 1.422(3)
C9 C10 1.398(3)
C9 C19 1.422(3)
C10 H10 0.9300
C10 C11 1.376(4)
C11 H11 0.9300
C11 C20 1.381(4)
C12 H12 0.9300
C12 C13 1.377(4)
C13 H13 0.9300
C14 C16 1.389(3)
C14 S1 1.766(2)
C15 H15A 0.9600
C15 H15B 0.9600
C15 H15C 0.9600
C15 S1 1.792(2)
C16 H16 0.9300
C16 C17 1.388(3)
C17 C18 1.417(3)
C17 C23 1.435(3)
C18 C19 1.421(3)
C19 C21 1.422(3)
C20 H20 0.9300
C20 C21 1.392(3)
C21 C22 1.431(3)
C22 H22 0.9300
C22 C23 1.336(3)
C23 H23 0.9300
